data_7708123
loop_
_publ_author_name
'Li, Jianian'
'Li, Ningfang'
'Wang, Jilei'
'Liu, Xiaomei'
'Ping, Qingdong'
'Zang, Tingting'
'Mei, Hua'
'Xu, Yan'

_publ_section_title
;
 A New Family of Boat-Shaped Ln8 Clusters Exhibiting Magnetocaloric Effect
 and Slow Magnetic Relaxation
;
_journal_name_full 'Dalton Transactions'
_journal_paper_doi 10.1039/D1DT02390J
_journal_year 2021
_chemical_formula_sum 'C84 H98 Dy8 N14 O54'
_chemical_formula_weight 3467.76
_space_group_crystal_system triclinic
_space_group_IT_number 2
_space_group_name_Hall '-P 1'
_space_group_name_H-M_alt 'P -1'
_atom_sites_solution_hydrogens mixed
_audit_creation_method SHELXL-2018/3
_audit_update_record
;
2021-07-16 deposited with the CCDC.	2021-08-23 downloaded from the CCDC.
;
_cell_angle_alpha 81.782(2)
_cell_angle_beta 87.515(2)
_cell_angle_gamma 67.463(2)
_cell_formula_units_Z 1
_cell_length_a 13.935(2)
_cell_length_b 15.442(2)
_cell_length_c 15.646(2)
_cell_measurement_reflns_used 5638
_cell_measurement_temperature 296(2)
_cell_measurement_theta_max 26.331
_cell_measurement_theta_min 2.245
_cell_volume 3077.5(7)
_computing_cell_refinement 'SAINT (Bruker, 2005)'
_computing_data_collection 'APEX2 (Bruker, 2005)'
_computing_data_reduction SAINT
_computing_molecular_graphics SHELXTL
_computing_publication_material SHELXTL
_computing_structure_refinement 'SHELXL-2018/3 (Sheldrick, 2018)'
_computing_structure_solution 'SHELXT 2018/2 (Sheldrick, 2018)'
_diffrn_ambient_temperature 296(2)
_diffrn_measured_fraction_theta_full 0.983
_diffrn_measured_fraction_theta_max 0.983
_diffrn_measurement_device_type 'Bruker Apex2 CCD'
_diffrn_measurement_method '\w scans'
_diffrn_radiation_type MoK\a
_diffrn_radiation_wavelength 0.71073
_diffrn_reflns_av_R_equivalents 0.0577
_diffrn_reflns_av_unetI/netI 0.0769
_diffrn_reflns_Laue_measured_fraction_full 0.983
_diffrn_reflns_Laue_measured_fraction_max 0.983
_diffrn_reflns_limit_h_max 16
_diffrn_reflns_limit_h_min -16
_diffrn_reflns_limit_k_max 18
_diffrn_reflns_limit_k_min -18
_diffrn_reflns_limit_l_max 18
_diffrn_reflns_limit_l_min -18
_diffrn_reflns_number 22223
_diffrn_reflns_point_group_measured_fraction_full 0.983
_diffrn_reflns_point_group_measured_fraction_max 0.983
_diffrn_reflns_theta_full 25.010
_diffrn_reflns_theta_max 25.010
_diffrn_reflns_theta_min 1.315
_exptl_absorpt_coefficient_mu 4.882
_exptl_absorpt_correction_T_max 0.592
_exptl_absorpt_correction_T_min 0.569
_exptl_absorpt_correction_type multi-scan
_exptl_absorpt_process_details '(SADABS; Sheldrick, 2003)'
_exptl_crystal_colour colorless
_exptl_crystal_density_diffrn 1.871
_exptl_crystal_description rectangular
_exptl_crystal_F_000 1660
_exptl_crystal_size_max 0.130
_exptl_crystal_size_mid 0.120
_exptl_crystal_size_min 0.120
_refine_diff_density_max 3.875
_refine_diff_density_min -1.872
_refine_diff_density_rms 0.276
_refine_ls_extinction_method none
_refine_ls_goodness_of_fit_ref 1.024
_refine_ls_hydrogen_treatment constr
_refine_ls_matrix_type full
_refine_ls_number_parameters 697
_refine_ls_number_reflns 10687
_refine_ls_number_restraints 58
_refine_ls_restrained_S_all 1.030
_refine_ls_R_factor_all 0.0722
_refine_ls_R_factor_gt 0.0523
_refine_ls_shift/su_max 0.001
_refine_ls_shift/su_mean 0.000
_refine_ls_structure_factor_coef Fsqd
_refine_ls_weighting_details 'w=1/[\s^2^(Fo^2^)+(0.0896P)^2^] where P=(Fo^2^+2Fc^2^)/3'
_refine_ls_weighting_scheme calc
_refine_ls_wR_factor_gt 0.1380
_refine_ls_wR_factor_ref 0.1454
_reflns_Friedel_coverage 0.000
_reflns_number_gt 8205
_reflns_number_total 10687
_reflns_threshold_expression 'I > 2\s(I)'
_cod_data_source_file d1dt02390j2.cif
_cod_data_source_block Dy
_cod_original_cell_volume 3077.5(8)
_cod_database_code 7708123
_shelx_shelxl_version_number 2018/3
_shelx_space_group_comment
;
The symmetry employed for this shelxl refinement is uniquely defined
by the following loop, which should always be used as a source of
symmetry information in preference to the above space-group names.
They are only intended as comments.
;
_shelx_estimated_absorpt_t_min 0.569
_shelx_estimated_absorpt_t_max 0.592

loop_
_space_group_symop_operation_xyz
'x, y, z'
'-x, -y, -z'

loop_
_atom_site_label
_atom_site_type_symbol
_atom_site_fract_x
_atom_site_fract_y
_atom_site_fract_z
_atom_site_U_iso_or_equiv
_atom_site_adp_type
_atom_site_occupancy
_atom_site_site_symmetry_order
_atom_site_calc_flag
_atom_site_refinement_flags_posn
_atom_site_refinement_flags_adp
_atom_site_refinement_flags_occupancy
_atom_site_disorder_assembly
_atom_site_disorder_group
Dy1 Dy 0.38729(4) 0.33267(3) 0.76696(3) 0.01395(13) Uani 1 1 d . . . . .
Dy3 Dy 0.56576(4) 0.45994(3) 0.67056(3) 0.01344(13) Uani 1 1 d . . . . .
Dy2 Dy 0.65587(4) 0.19899(3) 0.68599(3) 0.01570(13) Uani 1 1 d . . . . .
Dy4 Dy 0.56523(4) 0.64689(3) 0.47235(3) 0.01298(13) Uani 1 1 d . . . . .
O17 O 0.4807(5) 0.5907(5) 0.5799(4) 0.0175(15) Uani 1 1 d . U . . .
O19 O 0.5933(5) 0.3383(5) 0.5887(4) 0.0136(14) Uani 1 1 d . U . . .
O16 O 0.6817(5) 0.4862(5) 0.5389(4) 0.0157(15) Uani 1 1 d D . . . .
H16B H 0.697822 0.519321 0.571568 0.019 Uiso 1 1 d DR U . . .
H16A H 0.736742 0.439160 0.529386 0.019 Uiso 1 1 d DR U . . .
O18 O 0.5581(5) 0.3268(5) 0.7643(4) 0.0158(15) Uani 1 1 d . U . . .
O15 O 0.5940(5) 0.5589(5) 0.3552(4) 0.0173(15) Uani 1 1 d . . . . .
O5 O 0.2211(6) 0.4197(6) 0.6980(5) 0.0312(19) Uani 1 1 d . . . . .
O23 O 0.3150(6) 0.2115(5) 0.7634(5) 0.0305(19) Uani 1 1 d . . . . .
H23A H 0.334387 0.170600 0.808805 0.046 Uiso 1 1 d R U . . .
H23B H 0.341867 0.179737 0.721819 0.046 Uiso 1 1 d R U . . .
O21 O 0.4738(5) 0.2439(5) 0.6579(4) 0.0182(15) Uani 1 1 d . . . . .
O4 O 0.3630(6) 0.4606(5) 0.8404(5) 0.0262(17) Uani 1 1 d . U . . .
O7 O 0.4754(6) 0.2145(5) 0.8818(4) 0.0226(17) Uani 1 1 d . . . . .
O3 O 0.4616(6) 0.5386(5) 0.7807(4) 0.0283(18) Uani 1 1 d D . . . .
O8 O 0.6052(6) 0.1224(5) 0.8088(4) 0.0295(19) Uani 1 1 d . . . . .
O14 O 0.7387(6) 0.3662(6) 0.7148(5) 0.037(2) Uani 1 1 d . . . . .
O13 O 0.7853(6) 0.2156(6) 0.7706(5) 0.037(2) Uani 1 1 d . . . . .
O1 O 0.6480(6) 0.6662(6) 0.5959(5) 0.0283(18) Uani 1 1 d . . . . .
O6 O 0.2648(6) 0.3517(5) 0.5770(5) 0.0269(18) Uani 1 1 d . . . . .
O22 O 0.2557(6) 0.3430(6) 0.8807(5) 0.0325(19) Uani 1 1 d . . . . .
H22A H 0.202574 0.337983 0.859951 0.049 Uiso 1 1 d R U . . .
H22B H 0.232376 0.398613 0.895385 0.049 Uiso 1 1 d R U . . .
O9 O 0.5434(6) 0.2068(5) 0.4835(5) 0.0322(19) Uani 1 1 d . . . . .
O10 O 0.6434(6) 0.1010(5) 0.5877(5) 0.0294(19) Uani 1 1 d . . . . .
O2 O 0.6412(6) 0.5648(6) 0.7102(5) 0.0311(19) Uani 1 1 d . . . . .
O20 O 0.7919(7) 0.0420(6) 0.7188(6) 0.044(2) Uani 1 1 d . . . . .
H20A H 0.842597 0.034933 0.682272 0.066 Uiso 1 1 d R U . . .
H20B H 0.769506 -0.001656 0.709816 0.066 Uiso 1 1 d R U . . .
C18 C 0.2007(8) 0.3949(8) 0.6302(7) 0.023(2) Uani 1 1 d . . . . .
C42 C 0.7989(8) 0.2938(9) 0.7574(7) 0.026(3) Uani 1 1 d . . . . .
O12 O 0.7480(7) 0.3167(6) 0.4726(6) 0.041(2) Uani 1 1 d . . . . .
O11 O 0.7936(7) 0.1948(7) 0.5836(6) 0.045(2) Uani 1 1 d . . . . .
N3 N -0.1237(7) 0.4633(8) 0.5850(6) 0.033(2) Uani 1 1 d . . . . .
C39 C 0.8962(9) 0.2937(9) 0.7934(7) 0.028(3) Uani 1 1 d . . . . .
C14 C 0.0522(9) 0.3502(9) 0.5956(9) 0.041(3) Uani 1 1 d . . . . .
H14 H 0.098700 0.288516 0.592646 0.049 Uiso 1 1 calc R U . . .
C9 C 0.3929(8) 0.5694(8) 0.9173(6) 0.023(2) Uani 1 1 d . . . . .
C6 C 0.6576(8) 0.6339(8) 0.6741(7) 0.023(2) Uani 1 1 d . . . . .
C24 C 0.5549(9) 0.1398(8) 0.8773(7) 0.024(3) Uani 1 1 d . . . . .
C21 C 0.5899(8) 0.0701(8) 0.9554(7) 0.026(3) Uani 1 1 d . . . . .
C15 C 0.0859(8) 0.4194(8) 0.6139(7) 0.024(3) Uani 1 1 d . . . . .
C12 C 0.4066(8) 0.5190(8) 0.8414(7) 0.024(2) Uani 1 1 d . . . . .
C3 C 0.6935(9) 0.6859(8) 0.7341(7) 0.026(3) Uani 1 1 d . . . . .
C16 C 0.0139(9) 0.5086(9) 0.6208(8) 0.035(3) Uani 1 1 d . . . . .
H16 H 0.033747 0.555117 0.636876 0.042 Uiso 1 1 calc R U . . .
N5 N 0.6082(9) -0.1001(8) 0.3776(7) 0.042(3) Uani 1 1 d . . . . .
C26 C 0.6649(9) -0.0481(8) 0.4963(7) 0.027(3) Uani 1 1 d . . . . .
H26 H 0.703591 -0.063352 0.547124 0.033 Uiso 1 1 calc R U . . .
N2 N 0.3788(10) 0.6525(8) 1.0667(7) 0.049(3) Uani 1 1 d . . . . .
N7 N 1.0784(10) 0.3055(11) 0.8506(8) 0.055(3) Uani 1 1 d . . . . .
C27 C 0.6035(8) 0.0441(8) 0.4656(7) 0.023(2) Uani 1 1 d . . . . .
C13 C -0.0527(10) 0.3763(10) 0.5819(8) 0.041(3) Uani 1 1 d . . . . .
H13 H -0.075589 0.330201 0.569545 0.049 Uiso 1 1 calc R U . . .
N4 N 0.6562(11) -0.0661(10) 1.1002(8) 0.058(4) Uani 1 1 d . . . . .
C17 C -0.0877(9) 0.5268(10) 0.6034(8) 0.040(3) Uani 1 1 d . . . . .
H17 H -0.135364 0.588395 0.604501 0.048 Uiso 1 1 calc R U . . .
C22 C 0.5524(12) 0.0875(11) 1.0356(8) 0.053(4) Uani 1 1 d . . . . .
H22 H 0.501415 0.145935 1.043070 0.064 Uiso 1 1 calc R U . . .
C30 C 0.5968(9) 0.1249(8) 0.5161(7) 0.025(3) Uani 1 1 d . . . . .
C36 C 0.8093(10) 0.2363(10) 0.5110(8) 0.038(3) Uani 1 1 d . . . . .
C19 C 0.6926(12) -0.0839(11) 1.0254(10) 0.058(4) Uani 1 1 d . . . . .
H19 H 0.742270 -0.143840 1.020745 0.070 Uiso 1 1 calc R U . . .
C41 C 0.9948(12) 0.3807(12) 0.8290(9) 0.051(4) Uani 1 1 d . . . . .
H41 H 0.996683 0.439305 0.834020 0.062 Uiso 1 1 calc R U . . .
C40 C 0.9060(10) 0.3791(10) 0.7999(8) 0.039(3) Uani 1 1 d . . . . .
H40 H 0.850323 0.435793 0.783790 0.047 Uiso 1 1 calc R U . . .
C10 C 0.4424(12) 0.6289(10) 0.9257(8) 0.044(4) Uani 1 1 d . . . . .
H10 H 0.482533 0.643013 0.881083 0.053 Uiso 1 1 calc R U . . .
C38 C 0.9796(10) 0.2155(11) 0.8161(10) 0.054(4) Uani 1 1 d . . . . .
H38 H 0.978540 0.156109 0.813174 0.065 Uiso 1 1 calc R U . . .
C2 C 0.7077(14) 0.6563(11) 0.8194(8) 0.064(5) Uani 1 1 d . . . . .
H2 H 0.696621 0.602450 0.843888 0.077 Uiso 1 1 calc R U . . .
C25 C 0.6662(11) -0.1172(9) 0.4478(8) 0.036(3) Uani 1 1 d . . . . .
H25 H 0.710455 -0.179350 0.465663 0.044 Uiso 1 1 calc R U . . .
C8 C 0.3349(10) 0.5528(9) 0.9873(7) 0.036(3) Uani 1 1 d . U . . .
H8 H 0.300810 0.511548 0.986535 0.043 Uiso 1 1 calc R U . . .
C20 C 0.6628(11) -0.0196(10) 0.9514(9) 0.052(4) Uani 1 1 d . . . . .
H20 H 0.691950 -0.036736 0.898781 0.062 Uiso 1 1 calc R U . . .
O1W O 0.4030(11) 0.7432(8) 0.7073(8) 0.101(4) Uani 1 1 d D U . . .
H1WA H 0.365569 0.701858 0.726087 0.151 Uiso 1 1 d DR U . . .
H1WB H 0.467650 0.689223 0.722012 0.151 Uiso 1 1 d DR U . . .
C33 C 0.9126(10) 0.1893(10) 0.4692(9) 0.045(4) Uani 1 1 d . . . . .
C11 C 0.4320(14) 0.6676(11) 1.0010(9) 0.058(4) Uani 1 1 d . . . . .
H11 H 0.466309 0.708097 1.004856 0.069 Uiso 1 1 calc R U . . .
C7 C 0.3286(12) 0.5985(12) 1.0583(9) 0.058(4) Uani 1 1 d . . . . .
H7 H 0.285596 0.589989 1.103162 0.069 Uiso 1 1 calc R U . . .
C29 C 0.5511(12) -0.0117(10) 0.3503(8) 0.046(4) Uani 1 1 d . . . . .
H29 H 0.512301 0.001156 0.299821 0.055 Uiso 1 1 calc R U . . .
C37 C 1.0685(11) 0.2244(13) 0.8442(12) 0.074(6) Uani 1 1 d . . . . .
H37 H 1.125838 0.168893 0.859694 0.088 Uiso 1 1 calc R U . . .
C28 C 0.5442(12) 0.0646(10) 0.3916(8) 0.044(3) Uani 1 1 d . . . . .
H28 H 0.501610 0.126361 0.370280 0.053 Uiso 1 1 calc R U . . .
C4 C 0.7128(12) 0.7662(10) 0.7013(9) 0.047(4) Uani 1 1 d . . . . .
H4 H 0.705064 0.788870 0.642565 0.057 Uiso 1 1 calc R U . . .
C23 C 0.5901(15) 0.0184(13) 1.1058(9) 0.071(5) Uani 1 1 d . . . . .
H23 H 0.566484 0.033636 1.160348 0.085 Uiso 1 1 calc R U . . .
N1 N 0.7591(15) 0.7830(11) 0.8392(9) 0.090(6) Uani 1 1 d . . . . .
C34 C 0.9296(13) 0.2184(14) 0.3875(11) 0.087(7) Uani 1 1 d . . . . .
H34 H 0.879492 0.269898 0.355260 0.104 Uiso 1 1 calc R U . . .
C32 C 0.9890(12) 0.1156(11) 0.5119(10) 0.057(4) Uani 1 1 d . . . . .
H32 H 0.980267 0.094634 0.569295 0.069 Uiso 1 1 calc R U . . .
N6 N 1.0980(12) 0.0949(14) 0.3942(12) 0.100(6) Uani 1 1 d . . . . .
C5 C 0.7432(13) 0.8104(12) 0.7567(11) 0.061(4) Uani 1 1 d . U . . .
H5 H 0.753550 0.865091 0.734036 0.074 Uiso 1 1 calc R U . . .
C31 C 1.0790(12) 0.0716(12) 0.4717(12) 0.072(5) Uani 1 1 d . . . . .
H31 H 1.130427 0.020687 0.503436 0.086 Uiso 1 1 calc R U . . .
C35 C 1.0231(17) 0.1696(16) 0.3533(14) 0.108(8) Uani 1 1 d . U . . .
H35 H 1.035290 0.190400 0.296622 0.130 Uiso 1 1 calc R U . . .
C1 C 0.7382(18) 0.7060(15) 0.8690(11) 0.098(8) Uani 1 1 d . . . . .
H1 H 0.745281 0.685588 0.928088 0.118 Uiso 1 1 calc R U . . .

loop_
_atom_site_aniso_label
_atom_site_aniso_U_11
_atom_site_aniso_U_22
_atom_site_aniso_U_33
_atom_site_aniso_U_23
_atom_site_aniso_U_13
_atom_site_aniso_U_12
Dy1 0.0173(3) 0.0151(3) 0.0117(2) -0.00397(19) 0.00142(18) -0.0081(2)
Dy3 0.0186(3) 0.0128(3) 0.0114(2) -0.00167(18) -0.00064(18) -0.0086(2)
Dy2 0.0177(3) 0.0132(3) 0.0152(2) -0.00285(19) 0.00041(19) -0.0045(2)
Dy4 0.0180(3) 0.0127(3) 0.0102(2) -0.00260(18) 0.00023(18) -0.0078(2)
O17 0.020(4) 0.015(4) 0.014(3) 0.009(3) 0.003(3) -0.007(3)
O19 0.022(3) 0.011(3) 0.012(3) -0.003(2) 0.003(2) -0.010(3)
O16 0.013(4) 0.014(4) 0.018(3) -0.005(3) 0.001(3) -0.003(3)
O18 0.024(3) 0.013(3) 0.016(3) -0.007(2) -0.001(2) -0.010(3)
O15 0.022(4) 0.021(4) 0.014(3) -0.007(3) 0.000(3) -0.012(3)
O5 0.029(5) 0.036(5) 0.027(4) 0.004(4) 0.000(3) -0.014(4)
O23 0.045(5) 0.031(5) 0.024(4) -0.009(4) 0.007(4) -0.022(4)
O21 0.030(4) 0.013(4) 0.015(3) -0.005(3) 0.005(3) -0.011(3)
O4 0.036(4) 0.024(3) 0.028(3) -0.016(3) 0.005(3) -0.017(3)
O7 0.022(4) 0.025(4) 0.019(4) 0.001(3) -0.001(3) -0.007(4)
O3 0.041(5) 0.034(5) 0.017(4) -0.015(3) 0.013(3) -0.020(4)
O8 0.049(5) 0.015(4) 0.017(4) 0.006(3) 0.010(4) -0.008(4)
O14 0.012(4) 0.045(6) 0.044(5) 0.016(4) -0.012(4) -0.006(4)
O13 0.031(5) 0.038(5) 0.047(5) -0.008(4) -0.016(4) -0.015(4)
O1 0.034(5) 0.036(5) 0.024(4) -0.007(4) -0.006(3) -0.022(4)
O6 0.025(4) 0.024(4) 0.031(4) -0.007(4) 0.005(3) -0.008(4)
O22 0.032(5) 0.045(5) 0.029(4) -0.014(4) 0.012(4) -0.022(4)
O9 0.048(5) 0.011(4) 0.032(4) -0.008(4) 0.005(4) -0.005(4)
O10 0.034(5) 0.027(5) 0.029(4) -0.014(4) 0.002(4) -0.009(4)
O2 0.045(5) 0.031(5) 0.030(4) -0.005(4) 0.004(4) -0.028(4)
O20 0.037(5) 0.029(5) 0.050(6) -0.001(4) 0.003(4) 0.003(4)
C18 0.024(6) 0.021(6) 0.024(6) 0.004(5) -0.001(5) -0.011(5)
C42 0.016(6) 0.033(7) 0.032(6) -0.013(6) 0.001(5) -0.008(5)
O12 0.037(5) 0.037(5) 0.043(5) -0.011(4) 0.012(4) -0.006(4)
O11 0.043(6) 0.049(6) 0.040(5) -0.007(4) 0.018(4) -0.017(5)
N3 0.019(5) 0.049(7) 0.032(5) -0.001(5) -0.002(4) -0.016(5)
C39 0.022(6) 0.035(7) 0.025(6) 0.003(5) -0.007(5) -0.010(6)
C14 0.023(7) 0.026(7) 0.072(10) -0.001(7) 0.012(6) -0.009(6)
C9 0.019(6) 0.035(7) 0.017(5) -0.008(5) 0.004(4) -0.008(5)
C6 0.023(6) 0.027(7) 0.027(6) -0.011(5) 0.001(5) -0.018(5)
C24 0.031(7) 0.029(7) 0.018(5) 0.006(5) -0.005(5) -0.021(6)
C21 0.020(6) 0.028(7) 0.029(6) 0.010(5) -0.008(5) -0.012(5)
C15 0.023(6) 0.032(7) 0.021(5) 0.000(5) 0.004(5) -0.016(5)
C12 0.025(6) 0.022(6) 0.022(6) -0.008(5) 0.002(5) -0.005(5)
C3 0.041(7) 0.025(6) 0.020(5) -0.002(5) -0.005(5) -0.022(6)
C16 0.025(7) 0.028(7) 0.050(8) -0.005(6) 0.005(6) -0.007(6)
N5 0.065(8) 0.038(7) 0.036(6) -0.018(5) 0.018(6) -0.032(6)
C26 0.026(6) 0.019(6) 0.032(6) 0.002(5) -0.001(5) -0.005(5)
N2 0.073(9) 0.049(8) 0.029(6) -0.017(5) -0.010(6) -0.021(7)
N7 0.043(8) 0.075(10) 0.057(8) -0.010(7) -0.013(6) -0.032(8)
C27 0.029(6) 0.029(7) 0.020(5) -0.015(5) 0.010(5) -0.017(5)
C13 0.039(8) 0.043(9) 0.050(8) -0.007(7) -0.006(6) -0.026(7)
N4 0.083(10) 0.060(9) 0.039(7) 0.018(7) -0.030(7) -0.042(8)
C17 0.025(7) 0.044(9) 0.046(8) -0.014(7) 0.000(6) -0.004(6)
C22 0.066(10) 0.054(10) 0.021(6) 0.010(6) 0.012(6) -0.010(8)
C30 0.038(7) 0.019(6) 0.018(5) -0.009(5) 0.010(5) -0.010(5)
C36 0.029(7) 0.048(9) 0.034(7) -0.013(6) 0.003(6) -0.010(7)
C19 0.058(10) 0.045(10) 0.057(10) -0.003(8) -0.011(8) -0.005(8)
C41 0.052(10) 0.069(11) 0.055(9) -0.018(8) 0.012(8) -0.045(9)
C40 0.047(8) 0.045(8) 0.029(7) 0.009(6) -0.005(6) -0.027(7)
C10 0.076(10) 0.044(9) 0.027(7) -0.007(6) 0.004(7) -0.037(8)
C38 0.032(8) 0.045(9) 0.084(11) 0.004(8) -0.015(7) -0.016(7)
C2 0.138(16) 0.056(10) 0.026(7) -0.006(7) -0.006(8) -0.066(11)
C25 0.058(9) 0.021(7) 0.039(7) -0.017(6) 0.008(6) -0.020(6)
C8 0.049(7) 0.045(7) 0.028(5) -0.019(5) 0.019(5) -0.030(5)
C20 0.055(10) 0.046(9) 0.042(8) 0.003(7) -0.008(7) -0.008(8)
O1W 0.124(8) 0.081(7) 0.085(7) -0.009(6) 0.014(7) -0.028(6)
C33 0.035(8) 0.044(9) 0.053(9) -0.028(7) 0.019(7) -0.008(7)
C11 0.114(14) 0.050(9) 0.037(8) -0.029(7) 0.013(8) -0.054(10)
C7 0.061(10) 0.093(13) 0.042(8) -0.030(9) 0.023(7) -0.050(10)
C29 0.088(11) 0.047(9) 0.021(6) -0.005(6) -0.004(7) -0.046(9)
C37 0.017(8) 0.075(13) 0.119(16) 0.003(11) -0.029(8) -0.009(8)
C28 0.069(10) 0.044(9) 0.030(7) -0.008(6) 0.002(6) -0.031(8)
C4 0.077(11) 0.046(9) 0.039(8) -0.007(7) 0.000(7) -0.045(8)
C23 0.097(14) 0.071(13) 0.028(8) 0.009(8) 0.001(8) -0.020(11)
N1 0.172(17) 0.085(12) 0.055(9) -0.020(8) -0.024(10) -0.089(12)
C34 0.047(10) 0.108(16) 0.061(11) 0.012(10) 0.030(9) 0.009(10)
C32 0.057(10) 0.051(10) 0.058(10) 0.007(8) 0.013(8) -0.021(9)
N6 0.053(10) 0.111(15) 0.100(13) -0.020(11) 0.033(9) 0.007(10)
C5 0.075(8) 0.054(8) 0.076(8) -0.013(6) -0.011(7) -0.046(7)
C31 0.032(9) 0.063(12) 0.087(13) 0.008(10) 0.025(9) 0.009(8)
C35 0.095(13) 0.101(14) 0.085(12) 0.023(11) 0.033(11) -0.004(11)
C1 0.19(2) 0.093(15) 0.049(10) -0.005(10) -0.040(12) -0.093(16)

loop_
_atom_type_symbol
_atom_type_description
_atom_type_scat_dispersion_real
_atom_type_scat_dispersion_imag
_atom_type_scat_source
C C 0.0033 0.0016 'International Tables Vol C Tables 4.2.6.8 and 6.1.1.4'
H H 0.0000 0.0000 'International Tables Vol C Tables 4.2.6.8 and 6.1.1.4'
Dy Dy -0.1892 4.4098 'International Tables Vol C Tables 4.2.6.8 and 6.1.1.4'
N N 0.0061 0.0033 'International Tables Vol C Tables 4.2.6.8 and 6.1.1.4'
O O 0.0106 0.0060 'International Tables Vol C Tables 4.2.6.8 and 6.1.1.4'

loop_
_geom_angle_atom_site_label_1
_geom_angle_atom_site_label_2
_geom_angle_atom_site_label_3
_geom_angle
_geom_angle_site_symmetry_1
_geom_angle_site_symmetry_3
_geom_angle_publ_flag
O4 Dy1 O21 147.7(2) . . ?
O4 Dy1 O18 80.8(2) . . ?
O21 Dy1 O18 72.8(2) . . ?
O4 Dy1 O7 95.7(3) . . ?
O21 Dy1 O7 94.9(2) . . ?
O18 Dy1 O7 74.6(2) . . ?
O4 Dy1 O5 89.1(3) . . ?
O21 Dy1 O5 99.8(3) . . ?
O18 Dy1 O5 141.2(2) . . ?
O7 Dy1 O5 144.1(2) . . ?
O4 Dy1 O15 82.1(2) . 2_666 ?
O21 Dy1 O15 71.9(2) . 2_666 ?
O18 Dy1 O15 70.7(2) . 2_666 ?
O7 Dy1 O15 145.1(2) . 2_666 ?
O5 Dy1 O15 70.8(2) . 2_666 ?
O4 Dy1 O23 139.0(3) . . ?
O21 Dy1 O23 73.3(2) . . ?
O18 Dy1 O23 132.6(2) . . ?
O7 Dy1 O23 76.5(3) . . ?
O5 Dy1 O23 76.7(3) . . ?
O15 Dy1 O23 126.6(2) 2_666 . ?
O4 Dy1 O22 69.9(3) . . ?
O21 Dy1 O22 142.4(3) . . ?
O18 Dy1 O22 134.6(2) . . ?
O7 Dy1 O22 74.7(3) . . ?
O5 Dy1 O22 73.6(3) . . ?
O15 Dy1 O22 134.6(3) 2_666 . ?
O23 Dy1 O22 69.2(3) . . ?
O4 Dy1 Dy4 119.77(19) . 2_666 ?
O21 Dy1 Dy4 37.69(17) . 2_666 ?
O18 Dy1 Dy4 79.39(15) . 2_666 ?
O7 Dy1 Dy4 131.44(18) . 2_666 ?
O5 Dy1 Dy4 73.44(18) . 2_666 ?
O15 Dy1 Dy4 37.70(15) 2_666 2_666 ?
O23 Dy1 Dy4 93.02(18) . 2_666 ?
O22 Dy1 Dy4 145.35(19) . 2_666 ?
O4 Dy1 Dy2 118.38(18) . . ?
O21 Dy1 Dy2 37.72(17) . . ?
O18 Dy1 Dy2 37.58(15) . . ?
O7 Dy1 Dy2 73.63(17) . . ?
O5 Dy1 Dy2 133.91(18) . . ?
O15 Dy1 Dy2 76.95(16) 2_666 . ?
O23 Dy1 Dy2 98.22(18) . . ?
O22 Dy1 Dy2 147.9(2) . . ?
Dy4 Dy1 Dy2 60.981(12) 2_666 . ?
O4 Dy1 Dy3 70.67(18) . . ?
O21 Dy1 Dy3 76.99(16) . . ?
O18 Dy1 Dy3 35.64(16) . . ?
O7 Dy1 Dy3 109.47(17) . . ?
O5 Dy1 Dy3 105.73(18) . . ?
O15 Dy1 Dy3 36.93(15) 2_666 . ?
O23 Dy1 Dy3 150.09(18) . . ?
O22 Dy1 Dy3 140.58(19) . . ?
Dy4 Dy1 Dy3 60.534(12) 2_666 . ?
Dy2 Dy1 Dy3 58.046(16) . . ?
O17 Dy3 O19 103.7(2) . . ?
O17 Dy3 O14 138.2(3) . . ?
O19 Dy3 O14 82.0(3) . . ?
O17 Dy3 O3 86.7(3) . . ?
O19 Dy3 O3 143.2(2) . . ?
O14 Dy3 O3 113.6(3) . . ?
O17 Dy3 O18 147.4(2) . . ?
O19 Dy3 O18 71.8(2) . . ?
O14 Dy3 O18 74.1(3) . . ?
O3 Dy3 O18 80.5(2) . . ?
O17 Dy3 O2 79.5(3) . . ?
O19 Dy3 O2 143.1(2) . . ?
O14 Dy3 O2 72.9(3) . . ?
O3 Dy3 O2 73.1(3) . . ?
O18 Dy3 O2 124.1(2) . . ?
O17 Dy3 O15 77.9(2) . 2_666 ?
O19 Dy3 O15 68.6(2) . 2_666 ?
O14 Dy3 O15 139.3(3) . 2_666 ?
O3 Dy3 O15 79.6(2) . 2_666 ?
O18 Dy3 O15 70.4(2) . 2_666 ?
O2 Dy3 O15 145.3(3) . 2_666 ?
O17 Dy3 O16 67.9(2) . . ?
O19 Dy3 O16 73.5(2) . . ?
O14 Dy3 O16 74.6(2) . . ?
O3 Dy3 O16 141.4(2) . . ?
O18 Dy3 O16 135.7(2) . . ?
O2 Dy3 O16 73.9(2) . . ?
O15 Dy3 O16 119.9(2) 2_666 . ?
O17 Dy3 Dy2 140.30(18) . . ?
O19 Dy3 Dy2 37.37(15) . . ?
O14 Dy3 Dy2 61.2(2) . . ?
O3 Dy3 Dy2 119.75(18) . . ?
O18 Dy3 Dy2 39.24(15) . . ?
O2 Dy3 Dy2 133.8(2) . . ?
O15 Dy3 Dy2 78.68(17) 2_666 . ?
O16 Dy3 Dy2 97.61(15) . . ?
O17 Dy3 Dy4 81.60(18) . 2_666 ?
O19 Dy3 Dy4 35.24(16) . 2_666 ?
O14 Dy3 Dy4 116.6(2) . 2_666 ?
O3 Dy3 Dy4 115.66(19) . 2_666 ?
O18 Dy3 Dy4 77.26(15) . 2_666 ?
O2 Dy3 Dy4 158.62(18) . 2_666 ?
O15 Dy3 Dy4 36.04(15) 2_666 2_666 ?
O16 Dy3 Dy4 89.75(14) . 2_666 ?
Dy2 Dy3 Dy4 60.889(14) . 2_666 ?
O17 Dy3 Dy1 112.41(17) . . ?
O19 Dy3 Dy1 74.34(15) . . ?
O14 Dy3 Dy1 109.0(2) . . ?
O3 Dy3 Dy1 69.10(18) . . ?
O18 Dy3 Dy1 34.98(16) . . ?
O2 Dy3 Dy1 139.29(18) . . ?
O15 Dy3 Dy1 37.28(16) 2_666 . ?
O16 Dy3 Dy1 146.72(14) . . ?
Dy2 Dy3 Dy1 59.900(14) . . ?
Dy4 Dy3 Dy1 58.495(14) 2_666 . ?
O17 Dy3 Dy4 29.78(16) . . ?
O19 Dy3 Dy4 94.84(15) . . ?
O14 Dy3 Dy4 109.4(2) . . ?
O3 Dy3 Dy4 109.35(18) . . ?
O18 Dy3 Dy4 165.87(15) . . ?
O2 Dy3 Dy4 69.47(18) . . ?
O15 Dy3 Dy4 100.82(16) 2_666 . ?
O16 Dy3 Dy4 38.76(14) . . ?
Dy2 Dy3 Dy4 129.639(17) . . ?
Dy4 Dy3 Dy4 89.148(17) 2_666 . ?
Dy1 Dy3 Dy4 138.023(16) . . ?
O19 Dy2 O8 140.7(2) . . ?
O19 Dy2 O10 94.9(2) . . ?
O8 Dy2 O10 97.0(3) . . ?
O19 Dy2 O13 105.1(3) . . ?
O8 Dy2 O13 89.7(3) . . ?
O10 Dy2 O13 139.1(3) . . ?
O19 Dy2 O18 71.5(2) . . ?
O8 Dy2 O18 77.1(2) . . ?
O10 Dy2 O18 144.3(2) . . ?
O13 Dy2 O18 76.5(3) . . ?
O19 Dy2 O21 69.7(2) . . ?
O8 Dy2 O21 78.1(3) . . ?
O10 Dy2 O21 73.5(2) . . ?
O13 Dy2 O21 146.9(3) . . ?
O18 Dy2 O21 70.8(2) . . ?
O19 Dy2 O11 72.7(3) . . ?
O8 Dy2 O11 146.6(3) . . ?
O10 Dy2 O11 76.3(3) . . ?
O13 Dy2 O11 76.3(3) . . ?
O18 Dy2 O11 126.7(3) . . ?
O21 Dy2 O11 128.6(3) . . ?
O19 Dy2 O20 146.3(3) . . ?
O8 Dy2 O20 72.6(3) . . ?
O10 Dy2 O20 70.7(3) . . ?
O13 Dy2 O20 73.1(3) . . ?
O18 Dy2 O20 136.7(3) . . ?
O21 Dy2 O20 129.7(3) . . ?
O11 Dy2 O20 74.3(3) . . ?
O19 Dy2 Dy3 37.21(15) . . ?
O8 Dy2 Dy3 116.11(18) . . ?
O10 Dy2 Dy3 131.48(19) . . ?
O13 Dy2 Dy3 78.5(2) . . ?
O18 Dy2 Dy3 39.03(16) . . ?
O21 Dy2 Dy3 79.62(16) . . ?
O11 Dy2 Dy3 90.9(2) . . ?
O20 Dy2 Dy3 150.3(2) . . ?
O19 Dy2 Dy1 75.97(16) . . ?
O8 Dy2 Dy1 64.68(19) . . ?
O10 Dy2 Dy1 108.80(19) . . ?
O13 Dy2 Dy1 110.5(2) . . ?
O18 Dy2 Dy1 36.67(15) . . ?
O21 Dy2 Dy1 36.57(15) . . ?
O11 Dy2 Dy1 148.6(2) . . ?
O20 Dy2 Dy1 137.0(2) . . ?
Dy3 Dy2 Dy1 62.054(13) . . ?
O19 Dy2 Dy4 35.65(16) . 2_666 ?
O8 Dy2 Dy4 114.8(2) . 2_666 ?
O10 Dy2 Dy4 73.23(19) . 2_666 ?
O13 Dy2 Dy4 138.8(2) . 2_666 ?
O18 Dy2 Dy4 77.49(16) . 2_666 ?
O21 Dy2 Dy4 36.83(16) . 2_666 ?
O11 Dy2 Dy4 94.8(2) . 2_666 ?
O20 Dy2 Dy4 143.8(2) . 2_666 ?
Dy3 Dy2 Dy4 61.313(12) . 2_666 ?
Dy1 Dy2 Dy4 59.298(15) . 2_666 ?
O17 Dy4 O19 73.9(2) . 2_666 ?
O17 Dy4 O15 110.4(2) . . ?
O19 Dy4 O15 68.8(2) 2_666 . ?
O17 Dy4 O9 81.7(3) . 2_666 ?
O19 Dy4 O9 81.1(3) 2_666 2_666 ?
O15 Dy4 O9 141.8(3) . 2_666 ?
O17 Dy4 O21 139.2(2) . 2_666 ?
O19 Dy4 O21 69.5(2) 2_666 2_666 ?
O15 Dy4 O21 72.2(2) . 2_666 ?
O9 Dy4 O21 75.6(2) 2_666 2_666 ?
O17 Dy4 O1 80.1(2) . . ?
O19 Dy4 O1 145.7(2) 2_666 . ?
O15 Dy4 O1 143.2(3) . . ?
O9 Dy4 O1 73.1(3) 2_666 . ?
O21 Dy4 O1 123.2(2) 2_666 . ?
O17 Dy4 O6 145.0(2) . 2_666 ?
O19 Dy4 O6 138.4(2) 2_666 2_666 ?
O15 Dy4 O6 79.7(2) . 2_666 ?
O9 Dy4 O6 111.7(3) 2_666 2_666 ?
O21 Dy4 O6 75.6(2) 2_666 2_666 ?
O1 Dy4 O6 73.7(3) . 2_666 ?
O17 Dy4 O16 70.2(2) . . ?
O19 Dy4 O16 117.3(2) 2_666 . ?
O15 Dy4 O16 78.0(2) . . ?
O9 Dy4 O16 138.7(2) 2_666 . ?
O21 Dy4 O16 144.2(2) 2_666 . ?
O1 Dy4 O16 72.7(2) . . ?
O6 Dy4 O16 79.9(2) 2_666 . ?
O17 Dy4 Dy1 144.19(18) . 2_666 ?
O19 Dy4 Dy1 76.05(15) 2_666 2_666 ?
O15 Dy4 Dy1 38.90(16) . 2_666 ?
O9 Dy4 Dy1 112.41(19) 2_666 2_666 ?
O21 Dy4 Dy1 36.79(16) 2_666 2_666 ?
O1 Dy4 Dy1 134.75(18) . 2_666 ?
O6 Dy4 Dy1 62.38(17) 2_666 2_666 ?
O16 Dy4 Dy1 108.04(15) . 2_666 ?
O17 Dy4 Dy2 102.44(17) . 2_666 ?
O19 Dy4 Dy2 35.16(15) 2_666 2_666 ?
O15 Dy4 Dy2 76.57(17) . 2_666 ?
O9 Dy4 Dy2 65.3(2) 2_666 2_666 ?
O21 Dy4 Dy2 37.10(17) 2_666 2_666 ?
O1 Dy4 Dy2 137.31(19) . 2_666 ?
O6 Dy4 Dy2 112.55(18) 2_666 2_666 ?
O16 Dy4 Dy2 148.87(15) . 2_666 ?
Dy1 Dy4 Dy2 59.721(14) 2_666 2_666 ?
O17 Dy4 Dy3 83.22(18) . 2_666 ?
O19 Dy4 Dy3 34.62(15) 2_666 2_666 ?
O15 Dy4 Dy3 36.82(16) . 2_666 ?
O9 Dy4 Dy3 115.6(2) 2_666 2_666 ?
O21 Dy4 Dy3 76.87(16) 2_666 2_666 ?
O1 Dy4 Dy3 159.88(18) . 2_666 ?
O6 Dy4 Dy3 115.89(17) 2_666 2_666 ?
O16 Dy4 Dy3 91.08(15) . 2_666 ?
Dy1 Dy4 Dy3 60.970(14) 2_666 2_666 ?
Dy2 Dy4 Dy3 57.799(15) 2_666 2_666 ?
O17 Dy4 Dy3 29.22(17) . . ?
O19 Dy4 Dy3 96.16(15) 2_666 . ?
O15 Dy4 Dy3 102.44(16) . . ?
O9 Dy4 Dy3 103.69(19) 2_666 . ?
O21 Dy4 Dy3 165.61(17) 2_666 . ?
O1 Dy4 Dy3 69.15(18) . . ?
O6 Dy4 Dy3 117.15(18) 2_666 . ?
O16 Dy4 Dy3 41.67(14) . . ?
Dy1 Dy4 Dy3 141.038(17) 2_666 . ?
Dy2 Dy4 Dy3 129.257(17) 2_666 . ?
Dy3 Dy4 Dy3 90.852(17) 2_666 . ?
O17 Dy4 H16B 71.5 . . ?
O19 Dy4 H16B 133.7 2_666 . ?
O15 Dy4 H16B 95.8 . . ?
O9 Dy4 H16B 122.3 2_666 . ?
O21 Dy4 H16B 149.1 2_666 . ?
O1 Dy4 H16B 52.9 . . ?
O6 Dy4 H16B 74.2 2_666 . ?
O16 Dy4 H16B 19.9 . . ?
Dy1 Dy4 H16B 119.3 2_666 . ?
Dy2 Dy4 H16B 168.2 2_666 . ?
Dy3 Dy4 H16B 110.8 2_666 . ?
Dy3 Dy4 H16B 42.9 . . ?
Dy3 O17 Dy4 121.0(3) . . ?
Dy3 O19 Dy2 105.4(2) . . ?
Dy3 O19 Dy4 110.1(3) . 2_666 ?
Dy2 O19 Dy4 109.2(2) . 2_666 ?
Dy4 O16 Dy3 99.6(2) . . ?
Dy4 O16 H16B 81.2 . . ?
Dy3 O16 H16B 84.1 . . ?
Dy4 O16 H16A 142.0 . . ?
Dy3 O16 H16A 117.6 . . ?
H16B O16 H16A 108.6 . . ?
Dy1 O18 Dy3 109.4(3) . . ?
Dy1 O18 Dy2 105.7(2) . . ?
Dy3 O18 Dy2 101.7(2) . . ?
Dy4 O15 Dy3 107.1(3) . 2_666 ?
Dy4 O15 Dy1 103.4(3) . 2_666 ?
Dy3 O15 Dy1 105.8(2) 2_666 2_666 ?
C18 O5 Dy1 118.9(7) . . ?
Dy1 O23 H23A 109.5 . . ?
Dy1 O23 H23B 109.5 . . ?
H23A O23 H23B 104.2 . . ?
Dy1 O21 Dy4 105.5(3) . 2_666 ?
Dy1 O21 Dy2 105.7(3) . . ?
Dy4 O21 Dy2 106.1(3) 2_666 . ?
C12 O4 Dy1 135.8(7) . . ?
C24 O7 Dy1 127.6(6) . . ?
C12 O3 Dy3 136.2(7) . . ?
C24 O8 Dy2 140.9(7) . . ?
C42 O14 Dy3 147.5(8) . . ?
C42 O13 Dy2 118.2(7) . . ?
C6 O1 Dy4 135.9(7) . . ?
C18 O6 Dy4 132.8(7) . 2_666 ?
Dy1 O22 H22A 109.8 . . ?
Dy1 O22 H22B 109.2 . . ?
H22A O22 H22B 104.2 . . ?
C30 O9 Dy4 139.2(7) . 2_666 ?
C30 O10 Dy2 128.5(7) . . ?
C6 O2 Dy3 136.3(7) . . ?
Dy2 O20 H20A 110.2 . . ?
Dy2 O20 H20B 110.7 . . ?
H20A O20 H20B 103.4 . . ?
O6 C18 O5 126.6(10) . . ?
O6 C18 C15 118.3(10) . . ?
O5 C18 C15 115.1(10) . . ?
O14 C42 O13 123.8(10) . . ?
O14 C42 C39 119.5(11) . . ?
O13 C42 C39 116.6(10) . . ?
C36 O11 Dy2 141.2(8) . . ?
C17 N3 C13 115.8(10) . . ?
C38 C39 C40 116.1(12) . . ?
C38 C39 C42 123.7(12) . . ?
C40 C39 C42 120.0(11) . . ?
C13 C14 C15 117.4(12) . . ?
C13 C14 H14 121.3 . . ?
C15 C14 H14 121.3 . . ?
C10 C9 C8 116.2(10) . . ?
C10 C9 C12 122.4(10) . . ?
C8 C9 C12 121.2(10) . . ?
O2 C6 O1 128.1(10) . . ?
O2 C6 C3 114.9(10) . . ?
O1 C6 C3 117.0(9) . . ?
O8 C24 O7 122.9(10) . . ?
O8 C24 C21 118.6(11) . . ?
O7 C24 C21 118.5(10) . . ?
C22 C21 C20 115.1(12) . . ?
C22 C21 C24 123.6(11) . . ?
C20 C21 C24 121.3(11) . . ?
C16 C15 C14 119.2(11) . . ?
C16 C15 C18 120.7(10) . . ?
C14 C15 C18 120.0(10) . . ?
O4 C12 O3 124.5(10) . . ?
O4 C12 C9 118.9(9) . . ?
O3 C12 C9 116.6(10) . . ?
C2 C3 C4 117.7(11) . . ?
C2 C3 C6 121.9(11) . . ?
C4 C3 C6 120.3(10) . . ?
C17 C16 C15 117.9(12) . . ?
C17 C16 H16 121.1 . . ?
C15 C16 H16 121.1 . . ?
C29 N5 C25 117.2(11) . . ?
C27 C26 C25 116.8(11) . . ?
C27 C26 H26 121.6 . . ?
C25 C26 H26 121.6 . . ?
C11 N2 C7 116.0(12) . . ?
C41 N7 C37 114.2(12) . . ?
C26 C27 C28 120.4(11) . . ?
C26 C27 C30 120.1(10) . . ?
C28 C27 C30 119.4(11) . . ?
N3 C13 C14 124.5(12) . . ?
N3 C13 H13 117.7 . . ?
C14 C13 H13 117.7 . . ?
C19 N4 C23 117.1(14) . . ?
N3 C17 C16 125.0(12) . . ?
N3 C17 H17 117.5 . . ?
C16 C17 H17 117.5 . . ?
C21 C22 C23 120.0(15) . . ?
C21 C22 H22 120.0 . . ?
C23 C22 H22 120.0 . . ?
O9 C30 O10 126.3(10) . . ?
O9 C30 C27 117.1(10) . . ?
O10 C30 C27 116.5(10) . . ?
O11 C36 O12 126.1(11) . . ?
O11 C36 C33 116.7(12) . . ?
O12 C36 C33 117.1(12) . . ?
N4 C19 C20 123.9(15) . . ?
N4 C19 H19 118.0 . . ?
C20 C19 H19 118.0 . . ?
N7 C41 C40 124.4(15) . . ?
N7 C41 H41 117.8 . . ?
C40 C41 H41 117.8 . . ?
C41 C40 C39 121.0(13) . . ?
C41 C40 H40 119.5 . . ?
C39 C40 H40 119.5 . . ?
C9 C10 C11 119.1(12) . . ?
C9 C10 H10 120.4 . . ?
C11 C10 H10 120.4 . . ?
C39 C38 C37 118.6(15) . . ?
C39 C38 H38 120.7 . . ?
C37 C38 H38 120.7 . . ?
C3 C2 C1 119.0(14) . . ?
C3 C2 H2 120.5 . . ?
C1 C2 H2 120.5 . . ?
N5 C25 C26 124.2(12) . . ?
N5 C25 H25 117.9 . . ?
C26 C25 H25 117.9 . . ?
C7 C8 C9 118.8(12) . . ?
C7 C8 H8 120.6 . . ?
C9 C8 H8 120.6 . . ?
C19 C20 C21 120.0(14) . . ?
C19 C20 H20 120.0 . . ?
C21 C20 H20 120.0 . . ?
H1WA O1W H1WB 88.4 . . ?
C34 C33 C32 117.8(14) . . ?
C34 C33 C36 121.0(14) . . ?
C32 C33 C36 121.2(13) . . ?
N2 C11 C10 125.4(14) . . ?
N2 C11 H11 117.3 . . ?
C10 C11 H11 117.3 . . ?
N2 C7 C8 124.3(13) . . ?
N2 C7 H7 117.8 . . ?
C8 C7 H7 117.8 . . ?
N5 C29 C28 124.5(13) . . ?
N5 C29 H29 117.7 . . ?
C28 C29 H29 117.7 . . ?
N7 C37 C38 125.6(15) . . ?
N7 C37 H37 117.2 . . ?
C38 C37 H37 117.2 . . ?
C27 C28 C29 116.8(13) . . ?
C27 C28 H28 121.6 . . ?
C29 C28 H28 121.6 . . ?
C5 C4 C3 118.2(13) . . ?
C5 C4 H4 120.9 . . ?
C3 C4 H4 120.9 . . ?
N4 C23 C22 123.8(15) . . ?
N4 C23 H23 118.1 . . ?
C22 C23 H23 118.1 . . ?
C5 N1 C1 114.5(13) . . ?
C33 C34 C35 117.4(17) . . ?
C33 C34 H34 121.3 . . ?
C35 C34 H34 121.3 . . ?
C33 C32 C31 120.2(15) . . ?
C33 C32 H32 119.9 . . ?
C31 C32 H32 119.9 . . ?
C31 N6 C35 114.9(15) . . ?
N1 C5 C4 125.6(15) . . ?
N1 C5 H5 117.2 . . ?
C4 C5 H5 117.2 . . ?
N6 C31 C32 124.5(16) . . ?
N6 C31 H31 117.8 . . ?
C32 C31 H31 117.8 . . ?
N6 C35 C34 125.2(18) . . ?
N6 C35 H35 117.4 . . ?
C34 C35 H35 117.4 . . ?
N1 C1 C2 124.8(16) . . ?
N1 C1 H1 117.6 . . ?
C2 C1 H1 117.6 . . ?

loop_
_geom_bond_atom_site_label_1
_geom_bond_atom_site_label_2
_geom_bond_distance
_geom_bond_site_symmetry_2
_geom_bond_publ_flag
Dy1 O4 2.332(7) . ?
Dy1 O21 2.339(6) . ?
Dy1 O18 2.346(7) . ?
Dy1 O7 2.367(7) . ?
Dy1 O5 2.398(8) . ?
Dy1 O15 2.429(7) 2_666 ?
Dy1 O23 2.450(7) . ?
Dy1 O22 2.476(7) . ?
Dy1 Dy4 3.7635(8) 2_666 ?
Dy1 Dy2 3.7799(8) . ?
Dy1 Dy3 3.8596(7) . ?
Dy3 O17 2.233(6) . ?
Dy3 O19 2.326(6) . ?
Dy3 O14 2.359(7) . ?
Dy3 O3 2.363(7) . ?
Dy3 O18 2.384(7) . ?
Dy3 O2 2.400(7) . ?
Dy3 O15 2.410(7) 2_666 ?
Dy3 O16 2.644(6) . ?
Dy3 Dy2 3.7070(9) . ?
Dy3 Dy4 3.8431(7) 2_666 ?
Dy3 Dy4 3.9214(8) . ?
Dy2 O19 2.334(6) . ?
Dy2 O8 2.337(7) . ?
Dy2 O10 2.361(7) . ?
Dy2 O13 2.394(7) . ?
Dy2 O18 2.395(6) . ?
Dy2 O21 2.402(7) . ?
Dy2 O11 2.434(8) . ?
Dy2 O20 2.437(8) . ?
Dy2 Dy4 3.8275(8) 2_666 ?
Dy4 O17 2.272(6) . ?
Dy4 O19 2.362(6) 2_666 ?
Dy4 O15 2.366(6) . ?
Dy4 O9 2.368(7) 2_666 ?
Dy4 O21 2.388(7) 2_666 ?
Dy4 O1 2.403(7) . ?
Dy4 O6 2.465(7) 2_666 ?
Dy4 O16 2.490(7) . ?
Dy4 H16B 2.5077 . ?
O16 H16B 0.8635 . ?
O16 H16A 0.8556 . ?
O5 C18 1.256(13) . ?
O23 H23A 0.8563 . ?
O23 H23B 0.8563 . ?
O4 C12 1.269(13) . ?
O7 C24 1.264(13) . ?
O3 C12 1.270(13) . ?
O8 C24 1.259(13) . ?
O14 C42 1.231(14) . ?
O13 C42 1.280(13) . ?
O1 C6 1.247(13) . ?
O6 C18 1.255(13) . ?
O22 H22A 0.8555 . ?
O22 H22B 0.8549 . ?
O9 C30 1.241(13) . ?
O10 C30 1.256(13) . ?
O2 C6 1.229(13) . ?
O20 H20A 0.8723 . ?
O20 H20B 0.8735 . ?
C18 C15 1.520(15) . ?
C42 C39 1.489(15) . ?
O12 C36 1.285(15) . ?
O11 C36 1.276(15) . ?
N3 C17 1.330(16) . ?
N3 C13 1.335(16) . ?
C39 C38 1.331(17) . ?
C39 C40 1.394(17) . ?
C14 C13 1.376(17) . ?
C14 C15 1.389(16) . ?
C14 H14 0.9300 . ?
C9 C10 1.366(16) . ?
C9 C8 1.386(14) . ?
C9 C12 1.477(14) . ?
C6 C3 1.530(14) . ?
C24 C21 1.472(14) . ?
C21 C22 1.359(16) . ?
C21 C20 1.377(17) . ?
C15 C16 1.376(16) . ?
C3 C2 1.344(17) . ?
C3 C4 1.393(16) . ?
C16 C17 1.365(17) . ?
C16 H16 0.9300 . ?
N5 C29 1.308(17) . ?
N5 C25 1.326(16) . ?
C26 C27 1.377(15) . ?
C26 C25 1.390(16) . ?
C26 H26 0.9300 . ?
N2 C11 1.287(18) . ?
N2 C7 1.301(17) . ?
N7 C41 1.306(19) . ?
N7 C37 1.33(2) . ?
C27 C28 1.380(16) . ?
C27 C30 1.540(15) . ?
C13 H13 0.9300 . ?
N4 C19 1.279(19) . ?
N4 C23 1.29(2) . ?
C17 H17 0.9300 . ?
C22 C23 1.38(2) . ?
C22 H22 0.9300 . ?
C36 C33 1.510(16) . ?
C19 C20 1.38(2) . ?
C19 H19 0.9300 . ?
C41 C40 1.348(18) . ?
C41 H41 0.9300 . ?
C40 H40 0.9300 . ?
C10 C11 1.373(17) . ?
C10 H10 0.9300 . ?
C38 C37 1.394(19) . ?
C38 H38 0.9300 . ?
C2 C1 1.35(2) . ?
C2 H2 0.9300 . ?
C25 H25 0.9300 . ?
C8 C7 1.381(18) . ?
C8 H8 0.9300 . ?
C20 H20 0.9300 . ?
O1W H1WA 0.9769 . ?
O1W H1WB 0.9733 . ?
C33 C34 1.33(2) . ?
C33 C32 1.34(2) . ?
C11 H11 0.9300 . ?
C7 H7 0.9300 . ?
C29 C28 1.393(18) . ?
C29 H29 0.9300 . ?
C37 H37 0.9300 . ?
C28 H28 0.9300 . ?
C4 C5 1.348(19) . ?
C4 H4 0.9300 . ?
C23 H23 0.9300 . ?
N1 C5 1.30(2) . ?
N1 C1 1.35(2) . ?
C34 C35 1.36(2) . ?
C34 H34 0.9300 . ?
C32 C31 1.353(19) . ?
C32 H32 0.9300 . ?
N6 C31 1.26(2) . ?
N6 C35 1.32(2) . ?
C5 H5 0.9300 . ?
C31 H31 0.9300 . ?
C35 H35 0.9300 . ?
C1 H1 0.9300 . ?

loop_
_geom_torsion_atom_site_label_1
_geom_torsion_atom_site_label_2
_geom_torsion_atom_site_label_3
_geom_torsion_atom_site_label_4
_geom_torsion
_geom_torsion_site_symmetry_1
_geom_torsion_site_symmetry_2
_geom_torsion_site_symmetry_3
_geom_torsion_site_symmetry_4
_geom_torsion_publ_flag
Dy4 O6 C18 O5 -32.8(16) 2_666 . . . ?
Dy4 O6 C18 C15 148.3(7) 2_666 . . . ?
Dy1 O5 C18 O6 -26.0(14) . . . . ?
Dy1 O5 C18 C15 152.9(7) . . . . ?
Dy3 O14 C42 O13 32(2) . . . . ?
Dy3 O14 C42 C39 -150.4(11) . . . . ?
Dy2 O13 C42 O14 12.7(15) . . . . ?
Dy2 O13 C42 C39 -164.7(7) . . . . ?
O14 C42 C39 C38 -158.3(13) . . . . ?
O13 C42 C39 C38 19.2(18) . . . . ?
O14 C42 C39 C40 17.5(17) . . . . ?
O13 C42 C39 C40 -165.0(11) . . . . ?
Dy3 O2 C6 O1 -9(2) . . . . ?
Dy3 O2 C6 C3 170.5(7) . . . . ?
Dy4 O1 C6 O2 15.3(19) . . . . ?
Dy4 O1 C6 C3 -164.4(7) . . . . ?
Dy2 O8 C24 O7 34.6(18) . . . . ?
Dy2 O8 C24 C21 -145.6(9) . . . . ?
Dy1 O7 C24 O8 7.0(15) . . . . ?
Dy1 O7 C24 C21 -172.8(7) . . . . ?
O8 C24 C21 C22 169.2(12) . . . . ?
O7 C24 C21 C22 -11.0(18) . . . . ?
O8 C24 C21 C20 -12.2(17) . . . . ?
O7 C24 C21 C20 167.6(11) . . . . ?
C13 C14 C15 C16 2.5(18) . . . . ?
C13 C14 C15 C18 179.6(11) . . . . ?
O6 C18 C15 C16 -133.2(11) . . . . ?
O5 C18 C15 C16 47.8(14) . . . . ?
O6 C18 C15 C14 49.7(15) . . . . ?
O5 C18 C15 C14 -129.3(12) . . . . ?
Dy1 O4 C12 O3 21.7(17) . . . . ?
Dy1 O4 C12 C9 -158.9(7) . . . . ?
Dy3 O3 C12 O4 -27.4(17) . . . . ?
Dy3 O3 C12 C9 153.3(8) . . . . ?
C10 C9 C12 O4 175.9(11) . . . . ?
C8 C9 C12 O4 1.0(17) . . . . ?
C10 C9 C12 O3 -4.7(17) . . . . ?
C8 C9 C12 O3 -179.5(11) . . . . ?
O2 C6 C3 C2 1.2(19) . . . . ?
O1 C6 C3 C2 -179.1(14) . . . . ?
O2 C6 C3 C4 -178.9(12) . . . . ?
O1 C6 C3 C4 0.8(17) . . . . ?
C14 C15 C16 C17 -4.4(18) . . . . ?
C18 C15 C16 C17 178.5(11) . . . . ?
C25 C26 C27 C28 2.2(17) . . . . ?
C25 C26 C27 C30 179.3(10) . . . . ?
C17 N3 C13 C14 -0.5(19) . . . . ?
C15 C14 C13 N3 0(2) . . . . ?
C13 N3 C17 C16 -1.7(19) . . . . ?
C15 C16 C17 N3 4(2) . . . . ?
C20 C21 C22 C23 2(2) . . . . ?
C24 C21 C22 C23 -179.5(14) . . . . ?
Dy4 O9 C30 O10 -31(2) 2_666 . . . ?
Dy4 O9 C30 C27 146.3(8) 2_666 . . . ?
Dy2 O10 C30 O9 -3.0(17) . . . . ?
Dy2 O10 C30 C27 179.4(6) . . . . ?
C26 C27 C30 O9 177.3(10) . . . . ?
C28 C27 C30 O9 -5.5(16) . . . . ?
C26 C27 C30 O10 -4.8(15) . . . . ?
C28 C27 C30 O10 172.3(11) . . . . ?
Dy2 O11 C36 O12 15(2) . . . . ?
Dy2 O11 C36 C33 -168.8(9) . . . . ?
C23 N4 C19 C20 -2(3) . . . . ?
C37 N7 C41 C40 -2(2) . . . . ?
N7 C41 C40 C39 2(2) . . . . ?
C38 C39 C40 C41 -1.2(19) . . . . ?
C42 C39 C40 C41 -177.3(11) . . . . ?
C8 C9 C10 C11 0(2) . . . . ?
C12 C9 C10 C11 -175.1(13) . . . . ?
C40 C39 C38 C37 0(2) . . . . ?
C42 C39 C38 C37 176.1(14) . . . . ?
C4 C3 C2 C1 1(3) . . . . ?
C6 C3 C2 C1 -179.2(17) . . . . ?
C29 N5 C25 C26 4.0(19) . . . . ?
C27 C26 C25 N5 -3.9(18) . . . . ?
C10 C9 C8 C7 1.8(19) . . . . ?
C12 C9 C8 C7 177.0(13) . . . . ?
N4 C19 C20 C21 0(3) . . . . ?
C22 C21 C20 C19 0(2) . . . . ?
C24 C21 C20 C19 -178.8(13) . . . . ?
O11 C36 C33 C34 168.8(16) . . . . ?
O12 C36 C33 C34 -15(2) . . . . ?
O11 C36 C33 C32 -9(2) . . . . ?
O12 C36 C33 C32 167.0(14) . . . . ?
C7 N2 C11 C10 -2(3) . . . . ?
C9 C10 C11 N2 0(3) . . . . ?
C11 N2 C7 C8 4(2) . . . . ?
C9 C8 C7 N2 -4(2) . . . . ?
C25 N5 C29 C28 -2(2) . . . . ?
C41 N7 C37 C38 1(3) . . . . ?
C39 C38 C37 N7 0(3) . . . . ?
C26 C27 C28 C29 -0.8(18) . . . . ?
C30 C27 C28 C29 -178.0(11) . . . . ?
N5 C29 C28 C27 1(2) . . . . ?
C2 C3 C4 C5 -1(2) . . . . ?
C6 C3 C4 C5 179.2(13) . . . . ?
C19 N4 C23 C22 4(3) . . . . ?
C21 C22 C23 N4 -4(3) . . . . ?
C32 C33 C34 C35 1(3) . . . . ?
C36 C33 C34 C35 -177.2(18) . . . . ?
C34 C33 C32 C31 -2(3) . . . . ?
C36 C33 C32 C31 176.7(15) . . . . ?
C1 N1 C5 C4 -3(3) . . . . ?
C3 C4 C5 N1 2(3) . . . . ?
C35 N6 C31 C32 2(4) . . . . ?
C33 C32 C31 N6 0(3) . . . . ?
C31 N6 C35 C34 -2(4) . . . . ?
C33 C34 C35 N6 1(4) . . . . ?
C5 N1 C1 C2 3(4) . . . . ?
C3 C2 C1 N1 -2(3) . . . . ?
